data_7135592
loop_
_publ_author_name
'Mboyi, Cl&#xe8;ve D'
'Sabbadin, Henri'
'Penouilh, Marie-Jos&#xe9;'
'Bonnin, Quentin'
'Amardeil, R&#xe9;gine'
'Cattey, H&#xe9;l&#xe8;ne'
'Fournier, Sophie'
'Devillers, Charles H.'
'Roger, Julien'
'Hierso, Jean-Cyrille'

_publ_section_title
;
 Small cavitand macrocycles from direct C-C coupling of <i>s</i>-aryl
 tetrazine units.
;
_journal_issue 26
_journal_name_full 'Chemical communications (Cambridge, England)'
_journal_page_first 6987
_journal_page_last 6991
_journal_paper_doi 10.1039/d6cc00124f
_journal_volume 62
_journal_year 2026
_chemical_formula_moiety 'C56 H32 N16, 2(C H2 Cl2)'
_chemical_formula_sum 'C58 H36 Cl4 N16'
_chemical_formula_weight 1098.83
_space_group_crystal_system monoclinic
_space_group_IT_number 14
_space_group_name_Hall '-P 2ybc'
_space_group_name_H-M_alt 'P 1 21/c 1'
_atom_sites_solution_hydrogens geom
_atom_sites_solution_primary dual
_audit_update_record
;
2025-11-07 deposited with the CCDC.	2026-03-09 downloaded from the CCDC.
;
_cell_angle_alpha 90
_cell_angle_beta 101.219(3)
_cell_angle_gamma 90
_cell_formula_units_Z 4
_cell_length_a 12.5323(12)
_cell_length_b 26.102(3)
_cell_length_c 15.6284(15)
_cell_measurement_reflns_used 5142
_cell_measurement_temperature 115
_cell_measurement_theta_max 22.188
_cell_measurement_theta_min 2.692
_cell_volume 5014.6(9)
_computing_cell_refinement 'SAINT V8.40B (Bruker, 2016)'
_computing_data_reduction 'SAINT V8.40B (Bruker, 2016)'
_computing_molecular_graphics 'Olex2 1.5 (Dolomanov et al., 2009)'
_computing_publication_material 'Olex2 1.5 (Dolomanov et al., 2009)'
_computing_structure_refinement 'SHELXL 2019/3 (Sheldrick, 2015)'
_computing_structure_solution 'SHELXT  (Sheldrick, 2015)'
_diffrn_ambient_temperature 115
_diffrn_detector 'CCD Plate'
_diffrn_detector_area_resol_mean '512 x 512'
_diffrn_detector_type APEX2
_diffrn_measured_fraction_theta_full 0.997
_diffrn_measured_fraction_theta_max 0.997
_diffrn_measurement_device '\k-geometry diffractometer'
_diffrn_measurement_device_type 'Bruker Kappa Apex II'
_diffrn_measurement_method '\f and \w scans'
_diffrn_radiation_collimation '0.6 mm'
_diffrn_radiation_monochromator graphite
_diffrn_radiation_probe x-ray
_diffrn_radiation_type 'Mo K\a'
_diffrn_radiation_wavelength 0.71073
_diffrn_radiation_xray_symbol K-L~3~
_diffrn_reflns_av_R_equivalents 0.0936
_diffrn_reflns_av_unetI/netI 0.0586
_diffrn_reflns_Laue_measured_fraction_full 0.997
_diffrn_reflns_Laue_measured_fraction_max 0.997
_diffrn_reflns_limit_h_max 13
_diffrn_reflns_limit_h_min -14
_diffrn_reflns_limit_k_max 31
_diffrn_reflns_limit_k_min -31
_diffrn_reflns_limit_l_max 18
_diffrn_reflns_limit_l_min -18
_diffrn_reflns_number 74552
_diffrn_reflns_point_group_measured_fraction_full 0.997
_diffrn_reflns_point_group_measured_fraction_max 0.997
_diffrn_reflns_theta_full 25.077
_diffrn_reflns_theta_max 25.077
_diffrn_reflns_theta_min 2.445
_diffrn_source 'X-ray tube'
_diffrn_source_current 5.0
_diffrn_source_power 0.1
_diffrn_source_target Mo
_diffrn_source_type 'Siemens KFF Mo 2K-180'
_diffrn_source_voltage 20.0
_exptl_absorpt_coefficient_mu 0.296
_exptl_absorpt_correction_T_max 0.7452
_exptl_absorpt_correction_T_min 0.7105
_exptl_absorpt_correction_type multi-scan
_exptl_absorpt_process_details
;
SADABS-2016/2 (Bruker,2016/2) was used for absorption correction.
wR2(int) was 0.0627 before and 0.0581 after correction.
The Ratio of minimum to maximum transmission is 0.9534.
The \l/2 correction factor is Not present.
;
_exptl_crystal_colour 'clear light red'
_exptl_crystal_colour_lustre clear
_exptl_crystal_colour_modifier light
_exptl_crystal_colour_primary red
_exptl_crystal_density_diffrn 1.455
_exptl_crystal_description prism
_exptl_crystal_F_000 2256
_exptl_crystal_recrystallization_method
'The material was recrystallised from a mixture of dichloromethane and pentane  by slow evaporation'
_exptl_crystal_size_max 0.2
_exptl_crystal_size_mid 0.15
_exptl_crystal_size_min 0.1
_refine_diff_density_max 0.427
_refine_diff_density_min -0.483
_refine_diff_density_rms 0.096
_refine_ls_extinction_method none
_refine_ls_goodness_of_fit_ref 1.171
_refine_ls_hydrogen_treatment constr
_refine_ls_matrix_type full
_refine_ls_number_parameters 708
_refine_ls_number_reflns 8869
_refine_ls_number_restraints 1
_refine_ls_restrained_S_all 1.171
_refine_ls_R_factor_all 0.1226
_refine_ls_R_factor_gt 0.0749
_refine_ls_shift/su_max 0.001
_refine_ls_shift/su_mean 0.000
_refine_ls_structure_factor_coef Fsqd
_refine_ls_weighting_details 'w=1/[\s^2^(Fo^2^)+20.8087P] where P=(Fo^2^+2Fc^2^)/3'
_refine_ls_weighting_scheme calc
_refine_ls_wR_factor_gt 0.1225
_refine_ls_wR_factor_ref 0.1460
_reflns_Friedel_coverage 0.000
_reflns_number_gt 6248
_reflns_number_total 8869
_reflns_threshold_expression 'I > 2\s(I)'
_cod_data_source_file d6cc00124f2.cif
_cod_data_source_block Compound_8a
_cod_depositor_comments 'Adding full bibliography for 7135589--7135593.cif.'
_cod_original_cell_volume 5014.6(8)
_cod_database_code 7135592
_shelx_shelxl_version_number 2019/3
_shelx_space_group_comment
;
The symmetry employed for this shelxl refinement is uniquely defined
by the following loop, which should always be used as a source of
symmetry information in preference to the above space-group names.
They are only intended as comments.
;
_shelx_estimated_absorpt_t_max 0.971
_shelx_estimated_absorpt_t_min 0.943
_olex2_refinement_description
;
1. Fixed Uiso
 At 1.2 times of:
  All C(H) groups, All C(H,H) groups, All C(H,H,H,H) groups
2. Restrained distances
 C58-Cl3A \\sim C58-Cl3
 with sigma of 0.02
3. Others
 Sof(H58C)=Sof(H58D)=1-FVAR(1)
 Sof(H58A)=Sof(H58B)=FVAR(1)
 Fixed Sof: Cl3A(0.11) Cl3(0.89)
4.a Secondary CH2 refined with riding coordinates:
 C58(H58A,H58B), C58(H58C,H58D), C57(H57A,H57B)
4.b Aromatic/amide H refined with riding coordinates:
 C3(H3), C4(H4), C5(H5), C6(H6), C9(H9), C10(H10), C11(H11), C12(H12),
 C17(H17), C18(H18), C19(H19), C20(H20), C23(H23), C24(H24), C25(H25), C26(H26),
  C31(H31), C32(H32), C33(H33), C34(H34), C37(H37), C38(H38), C39(H39),
 C40(H40), C45(H45), C46(H46), C47(H47), C48(H48), C51(H51), C52(H52), C53(H53),
  C54(H54)
;
_olex2_diffrn_ambient_temperature_device 'Oxford Cryosystems'
_olex2_exptl_crystal_mounting_method 'The crystal was mounted on a mylar loop with oil'
_olex2_submission_special_instructions 'No special instructions were received'

loop_
_space_group_symop_operation_xyz
'x, y, z'
'-x, y+1/2, -z+1/2'
'-x, -y, -z'
'x, -y-1/2, z-1/2'

loop_
_atom_site_label
_atom_site_type_symbol
_atom_site_fract_x
_atom_site_fract_y
_atom_site_fract_z
_atom_site_U_iso_or_equiv
_atom_site_adp_type
_atom_site_occupancy
_atom_site_site_symmetry_order
_atom_site_calc_flag
_atom_site_refinement_flags_posn
_atom_site_refinement_flags_adp
_atom_site_refinement_flags_occupancy
_atom_site_disorder_assembly
_atom_site_disorder_group
C1 C 0.5037(3) 0.77323(16) 0.5388(3) 0.0129(9) Uani 1 1 d . . . . .
N1 N 0.3863(3) 0.72432(14) 0.2722(2) 0.0182(8) Uani 1 1 d . . . . .
C2 C 0.4815(3) 0.82580(16) 0.5041(3) 0.0146(9) Uani 1 1 d . . . . .
N2 N 0.2805(3) 0.72018(14) 0.2369(2) 0.0179(8) Uani 1 1 d . . . . .
C3 C 0.4169(3) 0.85760(16) 0.5459(3) 0.0168(10) Uani 1 1 d . . . . .
H3 H 0.386354 0.844311 0.592345 0.020 Uiso 1 1 calc R U . . .
N3 N 0.3655(3) 0.81445(13) 0.2838(2) 0.0142(8) Uani 1 1 d . . . . .
C4 C 0.3974(4) 0.90811(18) 0.5202(3) 0.0217(10) Uani 1 1 d . . . . .
H4 H 0.353279 0.929160 0.548720 0.026 Uiso 1 1 calc R U . . .
N4 N 0.2617(3) 0.81074(13) 0.2458(2) 0.0155(8) Uani 1 1 d . . . . .
C5 C 0.4424(4) 0.92799(18) 0.4525(3) 0.0229(11) Uani 1 1 d . . . . .
H5 H 0.429846 0.962683 0.435080 0.027 Uiso 1 1 calc R U . . .
N5 N 0.1966(3) 0.75758(14) 0.4461(2) 0.0208(9) Uani 1 1 d . . . . .
C6 C 0.5059(4) 0.89663(17) 0.4107(3) 0.0183(10) Uani 1 1 d . . . . .
H6 H 0.536822 0.910314 0.364750 0.022 Uiso 1 1 calc R U . . .
N6 N 0.2116(3) 0.70966(14) 0.4751(2) 0.0224(9) Uani 1 1 d . . . . .
C7 C 0.5252(3) 0.84533(16) 0.4349(3) 0.0142(9) Uani 1 1 d . . . . .
N7 N 0.0343(3) 0.73232(14) 0.3485(2) 0.0177(8) Uani 1 1 d . . . . .
C8 C 0.5922(3) 0.81378(16) 0.3841(3) 0.0139(9) Uani 1 1 d . . . . .
N8 N 0.0527(3) 0.68365(13) 0.3747(2) 0.0159(8) Uani 1 1 d . . . . .
C9 C 0.7032(4) 0.82149(17) 0.3984(3) 0.0181(10) Uani 1 1 d . . . . .
H9 H 0.735485 0.846683 0.439239 0.022 Uiso 1 1 calc R U . . .
N9 N 0.3900(3) 0.60218(13) 0.2504(2) 0.0146(8) Uani 1 1 d . . . . .
C10 C 0.7683(4) 0.79283(18) 0.3538(3) 0.0221(11) Uani 1 1 d . . . . .
H10 H 0.844437 0.798960 0.363907 0.026 Uiso 1 1 calc R U . . .
N10 N 0.4942(3) 0.60838(13) 0.2862(2) 0.0145(8) Uani 1 1 d . . . . .
C11 C 0.7235(4) 0.75563(17) 0.2952(3) 0.0196(10) Uani 1 1 d . . . . .
H11 H 0.768297 0.735637 0.265569 0.024 Uiso 1 1 calc R U . . .
N11 N 0.3400(3) 0.63110(13) 0.3806(2) 0.0153(8) Uani 1 1 d . . . . .
C12 C 0.6117(3) 0.74785(17) 0.2801(3) 0.0168(10) Uani 1 1 d . . . . .
H12 H 0.580385 0.721984 0.240307 0.020 Uiso 1 1 calc R U . . .
N12 N 0.4447(3) 0.63707(14) 0.4170(2) 0.0155(8) Uani 1 1 d . . . . .
C13 C 0.5445(3) 0.77724(16) 0.3223(3) 0.0133(9) Uani 1 1 d . . . . .
N13 N 0.4442(3) 0.70438(14) 0.6066(2) 0.0147(8) Uani 1 1 d . . . . .
C14 C 0.4253(4) 0.77159(17) 0.2934(3) 0.0151(9) Uani 1 1 d . . . . .
N14 N 0.4303(3) 0.75287(13) 0.5815(2) 0.0155(8) Uani 1 1 d . . . . .
C15 C 0.2227(3) 0.76362(16) 0.2224(3) 0.0153(9) Uani 1 1 d . . . . .
N15 N 0.6147(3) 0.70309(13) 0.5634(2) 0.0148(8) Uani 1 1 d . . . . .
C16 C 0.1076(3) 0.75890(16) 0.1774(3) 0.0140(9) Uani 1 1 d . . . . .
N16 N 0.6000(3) 0.75147(14) 0.5363(2) 0.0157(8) Uani 1 1 d . . . . .
C17 C 0.0799(4) 0.72103(18) 0.1141(3) 0.0206(10) Uani 1 1 d . . . . .
H17 H 0.134475 0.698328 0.102225 0.025 Uiso 1 1 calc R U . . .
C18 C -0.0254(4) 0.71600(18) 0.0685(3) 0.0228(11) Uani 1 1 d . . . . .
H18 H -0.042814 0.689968 0.025554 0.027 Uiso 1 1 calc R U . . .
C19 C -0.1060(4) 0.74883(18) 0.0851(3) 0.0219(10) Uani 1 1 d . . . . .
H19 H -0.178302 0.745634 0.053040 0.026 Uiso 1 1 calc R U . . .
C20 C -0.0806(4) 0.78627(17) 0.1485(3) 0.0186(10) Uani 1 1 d . . . . .
H20 H -0.136200 0.808458 0.160045 0.022 Uiso 1 1 calc R U . . .
C21 C 0.0254(3) 0.79199(16) 0.1959(3) 0.0145(9) Uani 1 1 d . . . . .
C22 C 0.0485(3) 0.83217(16) 0.2642(3) 0.0151(9) Uani 1 1 d . . . . .
C23 C 0.0322(3) 0.88340(17) 0.2404(3) 0.0178(10) Uani 1 1 d . . . . .
H23 H -0.002345 0.891684 0.182426 0.021 Uiso 1 1 calc R U . . .
C24 C 0.0653(4) 0.92258(18) 0.2995(3) 0.0223(11) Uani 1 1 d . . . . .
H24 H 0.055040 0.957304 0.281524 0.027 Uiso 1 1 calc R U . . .
C25 C 0.1131(4) 0.91095(17) 0.3844(3) 0.0228(11) Uani 1 1 d . . . . .
H25 H 0.136843 0.937734 0.424828 0.027 Uiso 1 1 calc R U . . .
C26 C 0.1266(4) 0.86038(16) 0.4109(3) 0.0184(10) Uani 1 1 d . . . . .
H26 H 0.159191 0.852661 0.469603 0.022 Uiso 1 1 calc R U . . .
C27 C 0.0928(3) 0.82076(16) 0.3525(3) 0.0144(9) Uani 1 1 d . . . . .
C28 C 0.1092(3) 0.76715(16) 0.3834(3) 0.0141(9) Uani 1 1 d . . . . .
C29 C 0.1413(3) 0.67409(16) 0.4359(3) 0.0147(9) Uani 1 1 d . . . . .
C30 C 0.1577(3) 0.62105(16) 0.4686(3) 0.0146(9) Uani 1 1 d . . . . .
C31 C 0.1813(3) 0.61358(17) 0.5577(3) 0.0180(10) Uani 1 1 d . . . . .
H31 H 0.191176 0.642429 0.595510 0.022 Uiso 1 1 calc R U . . .
C32 C 0.1907(4) 0.56457(17) 0.5931(3) 0.0203(10) Uani 1 1 d . . . . .
H32 H 0.206317 0.559906 0.654540 0.024 Uiso 1 1 calc R U . . .
C33 C 0.1771(4) 0.52283(18) 0.5382(3) 0.0238(11) Uani 1 1 d . . . . .
H33 H 0.182432 0.489161 0.561717 0.029 Uiso 1 1 calc R U . . .
C34 C 0.1556(4) 0.52992(18) 0.4481(3) 0.0209(10) Uani 1 1 d . . . . .
H34 H 0.146611 0.500872 0.410799 0.025 Uiso 1 1 calc R U . . .
C35 C 0.1471(3) 0.57876(16) 0.4120(3) 0.0140(9) Uani 1 1 d . . . . .
C36 C 0.1247(3) 0.58259(15) 0.3142(3) 0.0142(9) Uani 1 1 d . . . . .
C37 C 0.0211(4) 0.56756(16) 0.2702(3) 0.0178(10) Uani 1 1 d . . . . .
H37 H -0.031762 0.557902 0.303219 0.021 Uiso 1 1 calc R U . . .
C38 C -0.0063(4) 0.56638(17) 0.1804(3) 0.0201(10) Uani 1 1 d . . . . .
H38 H -0.077096 0.555843 0.152495 0.024 Uiso 1 1 calc R U . . .
C39 C 0.0696(4) 0.58059(17) 0.1308(3) 0.0193(10) Uani 1 1 d . . . . .
H39 H 0.050994 0.580403 0.068866 0.023 Uiso 1 1 calc R U . . .
C40 C 0.1722(4) 0.59497(17) 0.1729(3) 0.0181(10) Uani 1 1 d . . . . .
H40 H 0.224566 0.604403 0.139138 0.022 Uiso 1 1 calc R U . . .
C41 C 0.2014(3) 0.59604(16) 0.2637(3) 0.0138(9) Uani 1 1 d . . . . .
C42 C 0.3155(3) 0.60935(15) 0.3018(3) 0.0132(9) Uani 1 1 d . . . . .
C43 C 0.5186(3) 0.62121(15) 0.3705(3) 0.0128(9) Uani 1 1 d . . . . .
C44 C 0.6346(4) 0.62031(16) 0.4135(3) 0.0159(9) Uani 1 1 d . . . . .
C45 C 0.7122(4) 0.63178(16) 0.3621(3) 0.0180(10) Uani 1 1 d . . . . .
H45 H 0.688303 0.640308 0.302328 0.022 Uiso 1 1 calc R U . . .
C46 C 0.8219(4) 0.63086(17) 0.3968(3) 0.0200(10) Uani 1 1 d . . . . .
H46 H 0.873241 0.638291 0.361116 0.024 Uiso 1 1 calc R U . . .
C47 C 0.8566(4) 0.61904(17) 0.4839(3) 0.0214(10) Uani 1 1 d . . . . .
H47 H 0.932170 0.618955 0.508407 0.026 Uiso 1 1 calc R U . . .
C48 C 0.7815(4) 0.60723(17) 0.5361(3) 0.0200(10) Uani 1 1 d . . . . .
H48 H 0.806477 0.598421 0.595634 0.024 Uiso 1 1 calc R U . . .
C49 C 0.6699(3) 0.60820(16) 0.5019(3) 0.0142(9) Uani 1 1 d . . . . .
C50 C 0.5961(3) 0.59075(16) 0.5605(3) 0.0141(9) Uani 1 1 d . . . . .
C51 C 0.5901(4) 0.53792(16) 0.5737(3) 0.0190(10) Uani 1 1 d . . . . .
H51 H 0.630148 0.515317 0.544193 0.023 Uiso 1 1 calc R U . . .
C52 C 0.5273(4) 0.51818(18) 0.6288(3) 0.0240(11) Uani 1 1 d . . . . .
H52 H 0.523777 0.482148 0.636343 0.029 Uiso 1 1 calc R U . . .
C53 C 0.4691(4) 0.55025(17) 0.6733(3) 0.0214(10) Uani 1 1 d . . . . .
H53 H 0.426870 0.536453 0.712159 0.026 Uiso 1 1 calc R U . . .
C54 C 0.4730(4) 0.60250(17) 0.6608(3) 0.0186(10) Uani 1 1 d . . . . .
H54 H 0.432622 0.624586 0.690868 0.022 Uiso 1 1 calc R U . . .
C55 C 0.5355(3) 0.62348(16) 0.6044(3) 0.0148(9) Uani 1 1 d . . . . .
C56 C 0.5310(3) 0.67930(16) 0.5888(3) 0.0134(9) Uani 1 1 d . . . . .
Cl4 Cl 0.78553(13) 0.53248(6) 0.96861(9) 0.0429(4) Uani 1 1 d . . . . .
C58 C 0.8400(5) 0.5504(2) 0.8779(4) 0.0411(14) Uani 1 1 d D . . . .
H58A H 0.867369 0.586028 0.885855 0.049 Uiso 0.90(9) 1 calc R U P A 1
H58B H 0.902280 0.527862 0.873807 0.049 Uiso 0.90(9) 1 calc R U P A 1
H58C H 0.870867 0.519065 0.856697 0.049 Uiso 0.10(9) 1 calc R U P A 2
H58D H 0.901988 0.573541 0.899622 0.049 Uiso 0.10(9) 1 calc R U P A 2
Cl1 Cl 0.74807(11) 0.63651(5) 0.14019(8) 0.0299(3) Uani 1 1 d . . . . .
Cl2 Cl 0.72104(10) 0.53014(5) 0.19413(9) 0.0323(3) Uani 1 1 d . . . . .
C57 C 0.6567(4) 0.58508(19) 0.1404(3) 0.0269(12) Uani 1 1 d . . . . .
H57A H 0.623918 0.576020 0.079402 0.032 Uiso 1 1 calc R U . . .
H57B H 0.597247 0.596045 0.169731 0.032 Uiso 1 1 calc R U . . .
Cl3A Cl 0.7602(16) 0.5805(8) 0.7857(11) 0.077(6) Uiso 0.11 1 d D . P B 2
Cl3 Cl 0.74381(17) 0.54639(8) 0.78164(11) 0.0555(5) Uani 0.89 1 d D . P B 1

loop_
_atom_site_aniso_label
_atom_site_aniso_U_11
_atom_site_aniso_U_22
_atom_site_aniso_U_33
_atom_site_aniso_U_23
_atom_site_aniso_U_13
_atom_site_aniso_U_12
C1 0.013(2) 0.018(2) 0.007(2) -0.0024(17) 0.0015(17) 0.0021(18)
N1 0.015(2) 0.020(2) 0.019(2) 0.0045(16) 0.0024(16) 0.0007(16)
C2 0.014(2) 0.016(2) 0.014(2) 0.0005(18) 0.0003(18) -0.0034(18)
N2 0.015(2) 0.020(2) 0.019(2) 0.0021(16) 0.0026(16) -0.0006(16)
C3 0.018(2) 0.018(2) 0.016(2) -0.0022(19) 0.0075(19) 0.0019(19)
N3 0.014(2) 0.017(2) 0.0125(18) -0.0003(15) 0.0023(15) -0.0002(15)
C4 0.018(3) 0.022(3) 0.026(3) -0.004(2) 0.006(2) 0.004(2)
N4 0.014(2) 0.017(2) 0.0160(19) 0.0014(15) 0.0043(15) -0.0007(16)
C5 0.025(3) 0.015(2) 0.027(3) 0.002(2) 0.000(2) 0.003(2)
N5 0.021(2) 0.019(2) 0.020(2) -0.0006(16) -0.0016(17) -0.0028(17)
C6 0.020(2) 0.019(2) 0.015(2) 0.0013(19) 0.0001(19) 0.0000(19)
N6 0.026(2) 0.016(2) 0.023(2) 0.0010(17) 0.0000(17) -0.0018(17)
C7 0.010(2) 0.019(2) 0.013(2) -0.0019(18) 0.0001(17) 0.0019(18)
N7 0.020(2) 0.015(2) 0.018(2) 0.0047(16) 0.0048(16) -0.0015(16)
C8 0.013(2) 0.016(2) 0.013(2) 0.0054(18) 0.0021(17) 0.0007(18)
N8 0.014(2) 0.016(2) 0.0178(19) 0.0025(16) 0.0035(15) 0.0007(15)
C9 0.019(2) 0.021(2) 0.012(2) 0.0012(19) -0.0007(18) -0.005(2)
N9 0.0123(19) 0.0165(19) 0.0149(19) 0.0008(15) 0.0026(15) -0.0008(15)
C10 0.010(2) 0.034(3) 0.022(2) 0.002(2) 0.0019(19) -0.002(2)
N10 0.0138(19) 0.0169(19) 0.0134(19) -0.0008(15) 0.0040(15) -0.0025(15)
C11 0.021(3) 0.023(3) 0.015(2) -0.0011(19) 0.0045(19) 0.008(2)
N11 0.0122(19) 0.018(2) 0.0150(19) 0.0003(15) 0.0017(15) -0.0013(15)
C12 0.016(2) 0.020(2) 0.014(2) -0.0009(19) 0.0008(18) 0.0002(19)
N12 0.0110(19) 0.020(2) 0.0159(19) 0.0010(16) 0.0036(15) -0.0004(15)
C13 0.012(2) 0.018(2) 0.010(2) 0.0049(18) 0.0012(17) 0.0020(18)
N13 0.014(2) 0.019(2) 0.0104(18) 0.0024(15) 0.0019(15) -0.0007(16)
C14 0.020(2) 0.020(2) 0.006(2) 0.0001(18) 0.0052(18) 0.0008(19)
N14 0.018(2) 0.0154(19) 0.0139(19) 0.0011(15) 0.0057(15) 0.0027(16)
C15 0.017(2) 0.019(2) 0.011(2) -0.0003(18) 0.0053(18) -0.0019(19)
N15 0.016(2) 0.0123(19) 0.0163(19) -0.0027(15) 0.0045(15) -0.0039(15)
C16 0.013(2) 0.019(2) 0.009(2) 0.0034(18) -0.0006(17) -0.0025(18)
N16 0.017(2) 0.0147(19) 0.0144(19) 0.0002(15) 0.0011(15) 0.0004(16)
C17 0.016(2) 0.028(3) 0.017(2) -0.001(2) 0.0001(19) 0.002(2)
C18 0.023(3) 0.023(3) 0.021(2) -0.005(2) 0.000(2) -0.003(2)
C19 0.020(3) 0.027(3) 0.016(2) -0.001(2) -0.0034(19) -0.002(2)
C20 0.015(2) 0.022(2) 0.020(2) 0.0074(19) 0.0034(19) 0.0051(19)
C21 0.017(2) 0.012(2) 0.014(2) 0.0042(18) 0.0013(18) 0.0009(18)
C22 0.011(2) 0.018(2) 0.018(2) 0.0000(19) 0.0069(18) 0.0002(18)
C23 0.015(2) 0.020(2) 0.019(2) 0.0047(19) 0.0029(19) 0.0019(19)
C24 0.024(3) 0.015(2) 0.030(3) 0.003(2) 0.011(2) 0.001(2)
C25 0.028(3) 0.016(2) 0.025(3) -0.007(2) 0.007(2) -0.001(2)
C26 0.026(3) 0.015(2) 0.014(2) 0.0034(19) 0.0048(19) 0.002(2)
C27 0.016(2) 0.013(2) 0.016(2) -0.0017(18) 0.0069(18) 0.0004(18)
C28 0.017(2) 0.016(2) 0.011(2) -0.0003(18) 0.0058(18) -0.0012(18)
C29 0.015(2) 0.019(2) 0.012(2) -0.0045(18) 0.0078(18) 0.0018(19)
C30 0.012(2) 0.014(2) 0.019(2) -0.0025(18) 0.0063(18) 0.0029(18)
C31 0.016(2) 0.021(2) 0.017(2) -0.0028(19) 0.0022(18) -0.0013(19)
C32 0.025(3) 0.024(3) 0.013(2) 0.004(2) 0.0049(19) 0.007(2)
C33 0.027(3) 0.020(3) 0.026(3) 0.008(2) 0.009(2) 0.003(2)
C34 0.022(3) 0.019(2) 0.023(3) -0.002(2) 0.008(2) 0.001(2)
C35 0.009(2) 0.018(2) 0.015(2) -0.0036(18) 0.0035(17) 0.0017(18)
C36 0.018(2) 0.007(2) 0.018(2) -0.0011(17) 0.0057(18) 0.0022(17)
C37 0.015(2) 0.017(2) 0.022(2) -0.0005(19) 0.0060(19) 0.0003(19)
C38 0.018(2) 0.020(2) 0.022(3) -0.006(2) 0.002(2) 0.000(2)
C39 0.020(3) 0.020(2) 0.016(2) -0.0012(19) -0.0017(19) 0.004(2)
C40 0.017(2) 0.019(2) 0.017(2) 0.0029(19) 0.0015(19) 0.0010(19)
C41 0.013(2) 0.014(2) 0.015(2) 0.0006(18) 0.0027(18) 0.0007(18)
C42 0.016(2) 0.011(2) 0.013(2) 0.0010(17) 0.0028(18) -0.0029(18)
C43 0.012(2) 0.012(2) 0.015(2) 0.0056(17) 0.0043(18) -0.0019(17)
C44 0.018(2) 0.013(2) 0.018(2) -0.0023(18) 0.0061(19) -0.0035(18)
C45 0.019(2) 0.017(2) 0.018(2) 0.0000(19) 0.0052(19) -0.0028(19)
C46 0.016(2) 0.021(2) 0.025(3) -0.003(2) 0.008(2) -0.0013(19)
C47 0.010(2) 0.021(3) 0.032(3) -0.005(2) 0.003(2) -0.0008(19)
C48 0.020(3) 0.017(2) 0.022(3) -0.0045(19) 0.001(2) 0.0033(19)
C49 0.017(2) 0.011(2) 0.015(2) -0.0055(17) 0.0030(18) -0.0019(18)
C50 0.013(2) 0.016(2) 0.013(2) 0.0004(18) -0.0006(17) 0.0005(18)
C51 0.025(3) 0.013(2) 0.018(2) -0.0001(19) 0.0018(19) 0.0032(19)
C52 0.024(3) 0.018(2) 0.030(3) 0.005(2) 0.004(2) 0.000(2)
C53 0.022(3) 0.022(3) 0.021(2) 0.010(2) 0.005(2) -0.002(2)
C54 0.021(3) 0.021(2) 0.016(2) -0.0004(19) 0.0078(19) 0.001(2)
C55 0.015(2) 0.013(2) 0.015(2) 0.0021(18) 0.0000(18) 0.0013(18)
C56 0.015(2) 0.015(2) 0.010(2) -0.0022(17) 0.0041(17) 0.0026(18)
Cl4 0.0571(10) 0.0377(8) 0.0358(8) 0.0044(6) 0.0139(7) 0.0097(7)
C58 0.037(3) 0.048(4) 0.040(3) 0.002(3) 0.011(3) 0.004(3)
Cl1 0.0389(7) 0.0279(7) 0.0248(6) 0.0046(5) 0.0109(5) 0.0054(6)
Cl2 0.0274(7) 0.0282(7) 0.0425(8) 0.0021(6) 0.0098(6) -0.0054(6)
C57 0.016(3) 0.043(3) 0.019(3) -0.002(2) -0.003(2) 0.006(2)
Cl3 0.0719(13) 0.0601(13) 0.0265(9) -0.0072(8) -0.0102(8) 0.0187(10)

loop_
_atom_type_symbol
_atom_type_description
_atom_type_scat_dispersion_real
_atom_type_scat_dispersion_imag
_atom_type_scat_source
C C 0.0033 0.0016 'International Tables Vol C Tables 4.2.6.8 and 6.1.1.4'
H H 0.0000 0.0000 'International Tables Vol C Tables 4.2.6.8 and 6.1.1.4'
Cl Cl 0.1484 0.1585 'International Tables Vol C Tables 4.2.6.8 and 6.1.1.4'
N N 0.0061 0.0033 'International Tables Vol C Tables 4.2.6.8 and 6.1.1.4'

loop_
_geom_angle_atom_site_label_1
_geom_angle_atom_site_label_2
_geom_angle_atom_site_label_3
_geom_angle
_geom_angle_site_symmetry_1
_geom_angle_site_symmetry_3
_geom_angle_publ_flag
N14 C1 C2 116.7(4) . . ?
N16 C1 C2 119.2(4) . . ?
N16 C1 N14 123.6(4) . . ?
N2 N1 C14 117.4(4) . . ?
C3 C2 C1 117.4(4) . . ?
C7 C2 C1 123.1(4) . . ?
C7 C2 C3 119.4(4) . . ?
N1 N2 C15 117.4(4) . . ?
C2 C3 H3 119.6 . . ?
C4 C3 C2 120.8(4) . . ?
C4 C3 H3 119.6 . . ?
N4 N3 C14 118.0(4) . . ?
C3 C4 H4 120.0 . . ?
C3 C4 C5 120.0(4) . . ?
C5 C4 H4 120.0 . . ?
N3 N4 C15 117.4(4) . . ?
C4 C5 H5 120.3 . . ?
C6 C5 C4 119.4(4) . . ?
C6 C5 H5 120.3 . . ?
N6 N5 C28 117.6(4) . . ?
C5 C6 H6 119.3 . . ?
C5 C6 C7 121.4(4) . . ?
C7 C6 H6 119.3 . . ?
N5 N6 C29 117.3(4) . . ?
C2 C7 C8 123.3(4) . . ?
C6 C7 C2 118.9(4) . . ?
C6 C7 C8 117.8(4) . . ?
N8 N7 C28 116.9(4) . . ?
C9 C8 C7 118.8(4) . . ?
C9 C8 C13 119.4(4) . . ?
C13 C8 C7 121.8(4) . . ?
C29 N8 N7 117.6(4) . . ?
C8 C9 H9 119.6 . . ?
C8 C9 C10 120.8(4) . . ?
C10 C9 H9 119.6 . . ?
N10 N9 C42 117.9(3) . . ?
C9 C10 H10 119.7 . . ?
C11 C10 C9 120.7(4) . . ?
C11 C10 H10 119.7 . . ?
N9 N10 C43 117.5(3) . . ?
C10 C11 H11 120.6 . . ?
C10 C11 C12 118.8(4) . . ?
C12 C11 H11 120.6 . . ?
N12 N11 C42 118.2(4) . . ?
C11 C12 H12 119.3 . . ?
C11 C12 C13 121.4(4) . . ?
C13 C12 H12 119.3 . . ?
N11 N12 C43 117.1(4) . . ?
C8 C13 C14 123.1(4) . . ?
C12 C13 C8 118.8(4) . . ?
C12 C13 C14 117.8(4) . . ?
N14 N13 C56 118.0(3) . . ?
N1 C14 C13 117.6(4) . . ?
N3 C14 N1 124.8(4) . . ?
N3 C14 C13 117.4(4) . . ?
N13 N14 C1 117.4(3) . . ?
N2 C15 N4 124.8(4) . . ?
N2 C15 C16 117.0(4) . . ?
N4 C15 C16 118.2(4) . . ?
N16 N15 C56 117.6(4) . . ?
C17 C16 C15 118.7(4) . . ?
C17 C16 C21 119.2(4) . . ?
C21 C16 C15 122.1(4) . . ?
N15 N16 C1 117.5(4) . . ?
C16 C17 H17 119.5 . . ?
C18 C17 C16 121.0(4) . . ?
C18 C17 H17 119.5 . . ?
C17 C18 H18 119.9 . . ?
C17 C18 C19 120.2(4) . . ?
C19 C18 H18 119.9 . . ?
C18 C19 H19 120.1 . . ?
C20 C19 C18 119.7(4) . . ?
C20 C19 H19 120.1 . . ?
C19 C20 H20 119.4 . . ?
C19 C20 C21 121.1(4) . . ?
C21 C20 H20 119.4 . . ?
C16 C21 C22 122.0(4) . . ?
C20 C21 C16 118.7(4) . . ?
C20 C21 C22 119.3(4) . . ?
C23 C22 C21 119.3(4) . . ?
C23 C22 C27 118.1(4) . . ?
C27 C22 C21 122.5(4) . . ?
C22 C23 H23 119.3 . . ?
C24 C23 C22 121.5(4) . . ?
C24 C23 H23 119.3 . . ?
C23 C24 H24 120.1 . . ?
C25 C24 C23 119.7(4) . . ?
C25 C24 H24 120.1 . . ?
C24 C25 H25 119.9 . . ?
C24 C25 C26 120.2(4) . . ?
C26 C25 H25 119.9 . . ?
C25 C26 H26 119.7 . . ?
C25 C26 C27 120.6(4) . . ?
C27 C26 H26 119.7 . . ?
C22 C27 C28 121.3(4) . . ?
C26 C27 C22 119.7(4) . . ?
C26 C27 C28 118.9(4) . . ?
N5 C28 C27 117.1(4) . . ?
N7 C28 N5 125.2(4) . . ?
N7 C28 C27 117.7(4) . . ?
N6 C29 C30 117.1(4) . . ?
N8 C29 N6 125.1(4) . . ?
N8 C29 C30 117.5(4) . . ?
C31 C30 C29 118.0(4) . . ?
C31 C30 C35 120.0(4) . . ?
C35 C30 C29 121.9(4) . . ?
C30 C31 H31 119.5 . . ?
C30 C31 C32 121.1(4) . . ?
C32 C31 H31 119.5 . . ?
C31 C32 H32 120.3 . . ?
C33 C32 C31 119.3(4) . . ?
C33 C32 H32 120.3 . . ?
C32 C33 H33 120.0 . . ?
C32 C33 C34 120.1(4) . . ?
C34 C33 H33 120.0 . . ?
C33 C34 H34 119.4 . . ?
C35 C34 C33 121.2(4) . . ?
C35 C34 H34 119.4 . . ?
C30 C35 C36 124.4(4) . . ?
C34 C35 C30 118.3(4) . . ?
C34 C35 C36 117.3(4) . . ?
C37 C36 C35 116.9(4) . . ?
C37 C36 C41 117.7(4) . . ?
C41 C36 C35 125.2(4) . . ?
C36 C37 H37 119.0 . . ?
C38 C37 C36 122.0(4) . . ?
C38 C37 H37 119.0 . . ?
C37 C38 H38 120.0 . . ?
C37 C38 C39 120.0(4) . . ?
C39 C38 H38 120.0 . . ?
C38 C39 H39 120.6 . . ?
C40 C39 C38 118.9(4) . . ?
C40 C39 H39 120.6 . . ?
C39 C40 H40 119.1 . . ?
C39 C40 C41 121.7(4) . . ?
C41 C40 H40 119.1 . . ?
C36 C41 C42 123.2(4) . . ?
C40 C41 C36 119.7(4) . . ?
C40 C41 C42 117.0(4) . . ?
N9 C42 C41 116.9(4) . . ?
N11 C42 N9 122.8(4) . . ?
N11 C42 C41 120.1(4) . . ?
N10 C43 N12 124.0(4) . . ?
N10 C43 C44 117.4(4) . . ?
N12 C43 C44 118.6(4) . . ?
C45 C44 C43 117.7(4) . . ?
C49 C44 C43 123.1(4) . . ?
C49 C44 C45 119.3(4) . . ?
C44 C45 H45 119.4 . . ?
C46 C45 C44 121.3(4) . . ?
C46 C45 H45 119.4 . . ?
C45 C46 H46 120.3 . . ?
C45 C46 C47 119.4(4) . . ?
C47 C46 H46 120.3 . . ?
C46 C47 H47 119.8 . . ?
C46 C47 C48 120.5(4) . . ?
C48 C47 H47 119.8 . . ?
C47 C48 H48 119.6 . . ?
C47 C48 C49 120.7(4) . . ?
C49 C48 H48 119.6 . . ?
C44 C49 C50 123.9(4) . . ?
C48 C49 C44 118.9(4) . . ?
C48 C49 C50 116.9(4) . . ?
C51 C50 C49 116.6(4) . . ?
C51 C50 C55 118.5(4) . . ?
C55 C50 C49 124.8(4) . . ?
C50 C51 H51 119.5 . . ?
C52 C51 C50 121.0(4) . . ?
C52 C51 H51 119.5 . . ?
C51 C52 H52 119.7 . . ?
C51 C52 C53 120.7(4) . . ?
C53 C52 H52 119.7 . . ?
C52 C53 H53 120.4 . . ?
C54 C53 C52 119.3(4) . . ?
C54 C53 H53 120.4 . . ?
C53 C54 H54 119.5 . . ?
C53 C54 C55 121.1(4) . . ?
C55 C54 H54 119.5 . . ?
C50 C55 C56 121.7(4) . . ?
C54 C55 C50 119.4(4) . . ?
C54 C55 C56 118.8(4) . . ?
N13 C56 N15 123.1(4) . . ?
N13 C56 C55 117.0(4) . . ?
N15 C56 C55 119.8(4) . . ?
Cl4 C58 H58A 109.3 . . ?
Cl4 C58 H58B 109.3 . . ?
Cl4 C58 H58C 106.8 . . ?
Cl4 C58 H58D 106.8 . . ?
Cl4 C58 Cl3A 122.0(8) . . ?
H58A C58 H58B 107.9 . . ?
H58C C58 H58D 106.7 . . ?
Cl3A C58 H58C 106.8 . . ?
Cl3A C58 H58D 106.8 . . ?
Cl3 C58 Cl4 111.7(3) . . ?
Cl3 C58 H58A 109.3 . . ?
Cl3 C58 H58B 109.3 . . ?
Cl1 C57 Cl2 112.3(2) . . ?
Cl1 C57 H57A 109.1 . . ?
Cl1 C57 H57B 109.1 . . ?
Cl2 C57 H57A 109.1 . . ?
Cl2 C57 H57B 109.1 . . ?
H57A C57 H57B 107.9 . . ?

loop_
_geom_bond_atom_site_label_1
_geom_bond_atom_site_label_2
_geom_bond_distance
_geom_bond_site_symmetry_2
_geom_bond_publ_flag
C1 C2 1.482(6) . ?
C1 N14 1.346(5) . ?
C1 N16 1.341(5) . ?
N1 N2 1.338(5) . ?
N1 C14 1.345(6) . ?
C2 C3 1.405(6) . ?
C2 C7 1.400(6) . ?
N2 C15 1.340(5) . ?
C3 H3 0.9500 . ?
C3 C4 1.386(6) . ?
N3 N4 1.324(5) . ?
N3 C14 1.339(5) . ?
C4 H4 0.9500 . ?
C4 C5 1.392(6) . ?
N4 C15 1.347(5) . ?
C5 H5 0.9500 . ?
C5 C6 1.390(6) . ?
N5 N6 1.331(5) . ?
N5 C28 1.344(5) . ?
C6 H6 0.9500 . ?
C6 C7 1.399(6) . ?
N6 C29 1.343(6) . ?
C7 C8 1.507(6) . ?
N7 N8 1.341(5) . ?
N7 C28 1.344(5) . ?
C8 C9 1.380(6) . ?
C8 C13 1.406(6) . ?
N8 C29 1.340(5) . ?
C9 H9 0.9500 . ?
C9 C10 1.390(6) . ?
N9 N10 1.327(5) . ?
N9 C42 1.357(5) . ?
C10 H10 0.9500 . ?
C10 C11 1.377(6) . ?
N10 C43 1.337(5) . ?
C11 H11 0.9500 . ?
C11 C12 1.390(6) . ?
N11 N12 1.334(5) . ?
N11 C42 1.336(5) . ?
C12 H12 0.9500 . ?
C12 C13 1.396(6) . ?
N12 C43 1.348(5) . ?
C13 C14 1.481(6) . ?
N13 N14 1.326(5) . ?
N13 C56 1.344(5) . ?
C15 C16 1.483(6) . ?
N15 N16 1.333(5) . ?
N15 C56 1.344(5) . ?
C16 C17 1.393(6) . ?
C16 C21 1.416(6) . ?
C17 H17 0.9500 . ?
C17 C18 1.379(6) . ?
C18 H18 0.9500 . ?
C18 C19 1.387(6) . ?
C19 H19 0.9500 . ?
C19 C20 1.384(6) . ?
C20 H20 0.9500 . ?
C20 C21 1.397(6) . ?
C21 C22 1.484(6) . ?
C22 C23 1.392(6) . ?
C22 C27 1.415(6) . ?
C23 H23 0.9500 . ?
C23 C24 1.386(6) . ?
C24 H24 0.9500 . ?
C24 C25 1.380(7) . ?
C25 H25 0.9500 . ?
C25 C26 1.384(6) . ?
C26 H26 0.9500 . ?
C26 C27 1.390(6) . ?
C27 C28 1.482(6) . ?
C29 C30 1.476(6) . ?
C30 C31 1.380(6) . ?
C30 C35 1.405(6) . ?
C31 H31 0.9500 . ?
C31 C32 1.389(6) . ?
C32 H32 0.9500 . ?
C32 C33 1.377(6) . ?
C33 H33 0.9500 . ?
C33 C34 1.392(6) . ?
C34 H34 0.9500 . ?
C34 C35 1.390(6) . ?
C35 C36 1.502(6) . ?
C36 C37 1.401(6) . ?
C36 C41 1.401(6) . ?
C37 H37 0.9500 . ?
C37 C38 1.378(6) . ?
C38 H38 0.9500 . ?
C38 C39 1.390(6) . ?
C39 H39 0.9500 . ?
C39 C40 1.378(6) . ?
C40 H40 0.9500 . ?
C40 C41 1.396(6) . ?
C41 C42 1.480(6) . ?
C43 C44 1.478(6) . ?
C44 C45 1.409(6) . ?
C44 C49 1.402(6) . ?
C45 H45 0.9500 . ?
C45 C46 1.377(6) . ?
C46 H46 0.9500 . ?
C46 C47 1.381(6) . ?
C47 H47 0.9500 . ?
C47 C48 1.396(6) . ?
C48 H48 0.9500 . ?
C48 C49 1.396(6) . ?
C49 C50 1.494(6) . ?
C50 C51 1.398(6) . ?
C50 C55 1.407(6) . ?
C51 H51 0.9500 . ?
C51 C52 1.375(6) . ?
C52 H52 0.9500 . ?
C52 C53 1.384(7) . ?
C53 H53 0.9500 . ?
C53 C54 1.380(6) . ?
C54 H54 0.9500 . ?
C54 C55 1.399(6) . ?
C55 C56 1.476(6) . ?
Cl4 C58 1.752(6) . ?
C58 H58A 0.9900 . ?
C58 H58B 0.9900 . ?
C58 H58C 0.9900 . ?
C58 H58D 0.9900 . ?
C58 Cl3A 1.770(15) . ?
C58 Cl3 1.739(6) . ?
Cl1 C57 1.765(5) . ?
Cl2 C57 1.775(5) . ?
C57 H57A 0.9900 . ?
C57 H57B 0.9900 . ?

loop_
_geom_torsion_atom_site_label_1
_geom_torsion_atom_site_label_2
_geom_torsion_atom_site_label_3
_geom_torsion_atom_site_label_4
_geom_torsion
_geom_torsion_site_symmetry_1
_geom_torsion_site_symmetry_2
_geom_torsion_site_symmetry_3
_geom_torsion_site_symmetry_4
_geom_torsion_publ_flag
C1 C2 C3 C4 176.5(4) . . . . ?
C1 C2 C7 C6 -175.5(4) . . . . ?
C1 C2 C7 C8 4.8(6) . . . . ?
N1 N2 C15 N4 -4.4(6) . . . . ?
N1 N2 C15 C16 175.7(3) . . . . ?
C2 C1 N14 N13 174.5(3) . . . . ?
C2 C1 N16 N15 -176.2(3) . . . . ?
C2 C3 C4 C5 -0.4(7) . . . . ?
C2 C7 C8 C9 -105.6(5) . . . . ?
C2 C7 C8 C13 75.1(5) . . . . ?
N2 N1 C14 N3 1.9(6) . . . . ?
N2 N1 C14 C13 -172.6(3) . . . . ?
N2 C15 C16 C17 -34.2(6) . . . . ?
N2 C15 C16 C21 146.6(4) . . . . ?
C3 C2 C7 C6 1.8(6) . . . . ?
C3 C2 C7 C8 -177.9(4) . . . . ?
C3 C4 C5 C6 0.7(7) . . . . ?
N3 N4 C15 N2 1.9(6) . . . . ?
N3 N4 C15 C16 -178.2(3) . . . . ?
C4 C5 C6 C7 0.3(7) . . . . ?
N4 N3 C14 N1 -4.4(6) . . . . ?
N4 N3 C14 C13 170.0(3) . . . . ?
N4 C15 C16 C17 145.9(4) . . . . ?
N4 C15 C16 C21 -33.3(6) . . . . ?
C5 C6 C7 C2 -1.5(6) . . . . ?
C5 C6 C7 C8 178.2(4) . . . . ?
N5 N6 C29 N8 -5.5(6) . . . . ?
N5 N6 C29 C30 -179.6(4) . . . . ?
C6 C7 C8 C9 74.7(5) . . . . ?
C6 C7 C8 C13 -104.7(5) . . . . ?
N6 N5 C28 N7 1.2(6) . . . . ?
N6 N5 C28 C27 179.4(4) . . . . ?
N6 C29 C30 C31 43.5(6) . . . . ?
N6 C29 C30 C35 -138.2(4) . . . . ?
C7 C2 C3 C4 -0.9(6) . . . . ?
C7 C8 C9 C10 179.2(4) . . . . ?
C7 C8 C13 C12 -177.4(4) . . . . ?
C7 C8 C13 C14 8.4(6) . . . . ?
N7 N8 C29 N6 2.1(6) . . . . ?
N7 N8 C29 C30 176.2(4) . . . . ?
C8 C9 C10 C11 -0.9(7) . . . . ?
C8 C13 C14 N1 -147.3(4) . . . . ?
C8 C13 C14 N3 37.9(6) . . . . ?
N8 N7 C28 N5 -4.5(6) . . . . ?
N8 N7 C28 C27 177.4(4) . . . . ?
N8 C29 C30 C31 -131.0(4) . . . . ?
N8 C29 C30 C35 47.3(6) . . . . ?
C9 C8 C13 C12 3.2(6) . . . . ?
C9 C8 C13 C14 -170.9(4) . . . . ?
C9 C10 C11 C12 1.2(7) . . . . ?
N9 N10 C43 N12 -12.4(6) . . . . ?
N9 N10 C43 C44 170.8(4) . . . . ?
C10 C11 C12 C13 0.8(7) . . . . ?
N10 N9 C42 N11 12.6(6) . . . . ?
N10 N9 C42 C41 -172.7(4) . . . . ?
N10 C43 C44 C45 31.3(6) . . . . ?
N10 C43 C44 C49 -148.1(4) . . . . ?
C11 C12 C13 C8 -2.9(6) . . . . ?
C11 C12 C13 C14 171.5(4) . . . . ?
N11 N12 C43 N10 11.9(6) . . . . ?
N11 N12 C43 C44 -171.3(4) . . . . ?
C12 C13 C14 N1 38.5(6) . . . . ?
C12 C13 C14 N3 -136.3(4) . . . . ?
N12 N11 C42 N9 -13.1(6) . . . . ?
N12 N11 C42 C41 172.3(4) . . . . ?
N12 C43 C44 C45 -145.7(4) . . . . ?
N12 C43 C44 C49 34.9(6) . . . . ?
C13 C8 C9 C10 -1.4(6) . . . . ?
C14 N1 N2 C15 2.4(6) . . . . ?
C14 N3 N4 C15 2.5(5) . . . . ?
N14 C1 C2 C3 25.7(6) . . . . ?
N14 C1 C2 C7 -157.0(4) . . . . ?
N14 C1 N16 N15 12.9(6) . . . . ?
N14 N13 C56 N15 13.8(6) . . . . ?
N14 N13 C56 C55 -170.4(4) . . . . ?
C15 C16 C17 C18 -178.1(4) . . . . ?
C15 C16 C21 C20 177.8(4) . . . . ?
C15 C16 C21 C22 -2.6(6) . . . . ?
C16 C17 C18 C19 0.0(7) . . . . ?
C16 C21 C22 C23 118.0(5) . . . . ?
C16 C21 C22 C27 -58.2(6) . . . . ?
N16 C1 C2 C3 -145.9(4) . . . . ?
N16 C1 C2 C7 31.4(6) . . . . ?
N16 C1 N14 N13 -14.3(6) . . . . ?
N16 N15 C56 N13 -15.2(6) . . . . ?
N16 N15 C56 C55 169.1(4) . . . . ?
C17 C16 C21 C20 -1.4(6) . . . . ?
C17 C16 C21 C22 178.2(4) . . . . ?
C17 C18 C19 C20 -0.9(7) . . . . ?
C18 C19 C20 C21 0.6(7) . . . . ?
C19 C20 C21 C16 0.5(6) . . . . ?
C19 C20 C21 C22 -179.1(4) . . . . ?
C20 C21 C22 C23 -62.4(6) . . . . ?
C20 C21 C22 C27 121.4(5) . . . . ?
C21 C16 C17 C18 1.2(7) . . . . ?
C21 C22 C23 C24 -171.8(4) . . . . ?
C21 C22 C27 C26 171.2(4) . . . . ?
C21 C22 C27 C28 -5.8(6) . . . . ?
C22 C23 C24 C25 -1.6(7) . . . . ?
C22 C27 C28 N5 145.0(4) . . . . ?
C22 C27 C28 N7 -36.7(6) . . . . ?
C23 C22 C27 C26 -5.1(6) . . . . ?
C23 C22 C27 C28 177.9(4) . . . . ?
C23 C24 C25 C26 -0.9(7) . . . . ?
C24 C25 C26 C27 0.4(7) . . . . ?
C25 C26 C27 C22 2.7(7) . . . . ?
C25 C26 C27 C28 179.8(4) . . . . ?
C26 C27 C28 N5 -32.0(6) . . . . ?
C26 C27 C28 N7 146.3(4) . . . . ?
C27 C22 C23 C24 4.6(6) . . . . ?
C28 N5 N6 C29 3.6(6) . . . . ?
C28 N7 N8 C29 2.7(5) . . . . ?
C29 C30 C31 C32 175.8(4) . . . . ?
C29 C30 C35 C34 -175.1(4) . . . . ?
C29 C30 C35 C36 3.4(6) . . . . ?
C30 C31 C32 C33 0.5(7) . . . . ?
C30 C35 C36 C37 -108.9(5) . . . . ?
C30 C35 C36 C41 76.5(6) . . . . ?
C31 C30 C35 C34 3.2(6) . . . . ?
C31 C30 C35 C36 -178.3(4) . . . . ?
C31 C32 C33 C34 0.9(7) . . . . ?
C32 C33 C34 C35 -0.2(7) . . . . ?
C33 C34 C35 C30 -1.8(7) . . . . ?
C33 C34 C35 C36 179.5(4) . . . . ?
C34 C35 C36 C37 69.7(5) . . . . ?
C34 C35 C36 C41 -105.0(5) . . . . ?
C35 C30 C31 C32 -2.6(7) . . . . ?
C35 C36 C37 C38 -175.8(4) . . . . ?
C35 C36 C41 C40 175.8(4) . . . . ?
C35 C36 C41 C42 -1.3(7) . . . . ?
C36 C37 C38 C39 -0.3(7) . . . . ?
C36 C41 C42 N9 155.0(4) . . . . ?
C36 C41 C42 N11 -30.0(6) . . . . ?
C37 C36 C41 C40 1.1(6) . . . . ?
C37 C36 C41 C42 -175.9(4) . . . . ?
C37 C38 C39 C40 1.0(7) . . . . ?
C38 C39 C40 C41 -0.6(7) . . . . ?
C39 C40 C41 C36 -0.5(7) . . . . ?
C39 C40 C41 C42 176.7(4) . . . . ?
C40 C41 C42 N9 -22.1(6) . . . . ?
C40 C41 C42 N11 152.8(4) . . . . ?
C41 C36 C37 C38 -0.7(6) . . . . ?
C42 N9 N10 C43 0.1(5) . . . . ?
C42 N11 N12 C43 0.9(5) . . . . ?
C43 C44 C45 C46 -178.8(4) . . . . ?
C43 C44 C49 C48 178.6(4) . . . . ?
C43 C44 C49 C50 5.3(7) . . . . ?
C44 C45 C46 C47 -0.7(7) . . . . ?
C44 C49 C50 C51 97.9(5) . . . . ?
C44 C49 C50 C55 -83.9(6) . . . . ?
C45 C44 C49 C48 -0.8(6) . . . . ?
C45 C44 C49 C50 -174.1(4) . . . . ?
C45 C46 C47 C48 1.1(7) . . . . ?
C46 C47 C48 C49 -1.4(7) . . . . ?
C47 C48 C49 C44 1.2(6) . . . . ?
C47 C48 C49 C50 175.0(4) . . . . ?
C48 C49 C50 C51 -75.5(5) . . . . ?
C48 C49 C50 C55 102.7(5) . . . . ?
C49 C44 C45 C46 0.6(7) . . . . ?
C49 C50 C51 C52 177.9(4) . . . . ?
C49 C50 C55 C54 -177.1(4) . . . . ?
C49 C50 C55 C56 6.4(6) . . . . ?
C50 C51 C52 C53 -0.7(7) . . . . ?
C50 C55 C56 N13 156.2(4) . . . . ?
C50 C55 C56 N15 -27.9(6) . . . . ?
C51 C50 C55 C54 1.2(6) . . . . ?
C51 C50 C55 C56 -175.3(4) . . . . ?
C51 C52 C53 C54 1.2(7) . . . . ?
C52 C53 C54 C55 -0.5(7) . . . . ?
C53 C54 C55 C50 -0.6(7) . . . . ?
C53 C54 C55 C56 176.0(4) . . . . ?
C54 C55 C56 N13 -20.4(6) . . . . ?
C54 C55 C56 N15 155.6(4) . . . . ?
C55 C50 C51 C52 -0.5(6) . . . . ?
C56 N13 N14 C1 0.9(5) . . . . ?
C56 N15 N16 C1 1.8(5) . . . . ?
